data_4338983
loop_
_publ_author_name
'Thirupathi, Natesan'
'Stricklen, Phillip M.'
'Liu, Xiaodong'
'Oshel, Reed'
'Guzei, Ilia'
'Ellern, Arkady'
'Verkade, John G.'

_publ_section_title
;
 Comparisons of phosphorus ligation properties in P(CH2NR)3P.
;
_journal_issue 22
_journal_name_full 'Inorganic chemistry'
_journal_page_first 9351
_journal_page_last 9363
_journal_paper_doi 10.1021/ic0703070
_journal_volume 46
_journal_year 2007
_chemical_formula_sum 'C3 H6 O3 P2'
_chemical_formula_weight 152.02
_chemical_name_systematic
; 
 ? 
;
_space_group_IT_number 31
_symmetry_cell_setting orthorhombic
_symmetry_space_group_name_Hall 'P 2ac -2'
_symmetry_space_group_name_H-M 'P m n 21'
_atom_sites_solution_hydrogens geom
_atom_sites_solution_primary direct
_atom_sites_solution_secondary difmap
_audit_creation_method SHELXL-97
_cell_angle_alpha 90.00
_cell_angle_beta 90.00
_cell_angle_gamma 90.00
_cell_formula_units_Z 2
_cell_length_a 8.389(2)
_cell_length_b 5.7804(15)
_cell_length_c 6.4204(16)
_cell_measurement_temperature 173(2)
_cell_volume 311.34(13)
_computing_cell_refinement 'Bruker SMART'
_computing_data_collection 'Bruker SMART'
_computing_data_reduction 'Bruker SHELXTL'
_computing_molecular_graphics 'Bruker SHELXTL'
_computing_publication_material 'Bruker SHELXTL'
_computing_structure_refinement 'SHELXL-97 (Sheldrick, 1997)'
_computing_structure_solution 'SHELXS-97 (Sheldrick, 1990)'
_diffrn_ambient_temperature 173(2)
_diffrn_measured_fraction_theta_full 0.948
_diffrn_measured_fraction_theta_max 0.948
_diffrn_measurement_device_type 'CCD area detector'
_diffrn_measurement_method 'phi and omega scans'
_diffrn_radiation_monochromator graphite
_diffrn_radiation_source 'fine-focus sealed tube'
_diffrn_radiation_type MoK\a
_diffrn_radiation_wavelength 0.71073
_diffrn_reflns_av_R_equivalents 0.0247
_diffrn_reflns_av_sigmaI/netI 0.0224
_diffrn_reflns_limit_h_max 11
_diffrn_reflns_limit_h_min -11
_diffrn_reflns_limit_k_max 7
_diffrn_reflns_limit_k_min -7
_diffrn_reflns_limit_l_max 8
_diffrn_reflns_limit_l_min -7
_diffrn_reflns_number 2610
_diffrn_reflns_theta_full 28.58
_diffrn_reflns_theta_max 28.58
_diffrn_reflns_theta_min 3.52
_exptl_absorpt_coefficient_mu 0.614
_exptl_absorpt_correction_T_max 1
_exptl_absorpt_correction_T_min 0.72
_exptl_absorpt_correction_type empirical
_exptl_crystal_colour COLORLESS
_exptl_crystal_density_diffrn 1.622
_exptl_crystal_density_method 'not measured'
_exptl_crystal_description PRISM
_exptl_crystal_F_000 156
_exptl_crystal_size_max 0.4
_exptl_crystal_size_mid 0.4
_exptl_crystal_size_min 0.3
_refine_diff_density_max 0.308
_refine_diff_density_min -0.530
_refine_diff_density_rms 0.082
_refine_ls_abs_structure_details 'Flack H D (1983), Acta Cryst. A39, 876-881'
_refine_ls_abs_structure_Flack -0.07(14)
_refine_ls_extinction_method none
_refine_ls_goodness_of_fit_ref 1.084
_refine_ls_hydrogen_treatment mixed
_refine_ls_matrix_type full
_refine_ls_number_parameters 55
_refine_ls_number_reflns 702
_refine_ls_number_restraints 1
_refine_ls_restrained_S_all 1.083
_refine_ls_R_factor_all 0.0332
_refine_ls_R_factor_gt 0.0307
_refine_ls_shift/su_max 0.000
_refine_ls_shift/su_mean 0.000
_refine_ls_structure_factor_coef Fsqd
_refine_ls_weighting_details 'calc w=1/[\s^2^(Fo^2^)+(0.0487P)^2^+0.0000P] where P=(Fo^2^+2Fc^2^)/3'
_refine_ls_weighting_scheme calc
_refine_ls_wR_factor_gt 0.0702
_refine_ls_wR_factor_ref 0.0711
_reflns_number_gt 671
_reflns_number_total 702
_reflns_threshold_expression >2sigma(I)
_cod_data_source_file ic0703070-file007.cif
_cod_data_source_block ver51
_cod_depositor_comments
;
The following automatic conversions were performed:

'_symmetry_cell_setting' value 'Orthorhombic' changed to
'orthorhombic' according to
/usr/data/users/saulius/automatic-downloads/retrospective/ACS/lib/dictionaries/cif_core.dic
dictionary named 'cif_core.dic' version 2.4.2 from 2011-04-26.

Automatic conversion script
Id: cif_fix_values 2281 2013-09-26 08:29:07Z andrius 
;
_cod_original_cell_volume 311.33(14)
_cod_original_sg_symbol_H-M Pmn2(1)
_cod_database_code 4338983

loop_
_symmetry_equiv_pos_as_xyz
'x, y, z'
'-x+1/2, -y, z+1/2'
'x+1/2, -y, z+1/2'
'-x, y, z'

loop_
_atom_site_label
_atom_site_type_symbol
_atom_site_fract_x
_atom_site_fract_y
_atom_site_fract_z
_atom_site_U_iso_or_equiv
_atom_site_adp_type
_atom_site_occupancy
_atom_site_symmetry_multiplicity
_atom_site_calc_flag
_atom_site_refinement_flags
P1 P 0.0000 0.33030(13) 0.87622(10) 0.0290(2) Uani 1 2 d S
P2 P 0.0000 0.09450(14) 0.44572(13) 0.0349(2) Uani 1 2 d S
C1 C 0.0000 0.0111(5) 0.8577(6) 0.0371(7) Uani 1 2 d S
C2 C 0.1646(3) 0.3810(4) 0.6928(4) 0.0340(5) Uani 1 1 d .
O1 O 0.0000 -0.0757(4) 0.6454(4) 0.0574(9) Uani 1 2 d S
O2 O 0.1492(2) 0.2595(3) 0.4956(3) 0.0457(5) Uani 1 1 d .
H1 H 0.094(4) -0.050(5) 0.930(5) 0.046(7) Uiso 1 1 d .
H2A H 0.173(4) 0.539(5) 0.671(4) 0.039(7) Uiso 1 1 d .
H2B H 0.262(3) 0.337(4) 0.743(5) 0.037(8) Uiso 1 1 d .

loop_
_atom_site_aniso_label
_atom_site_aniso_U_11
_atom_site_aniso_U_22
_atom_site_aniso_U_33
_atom_site_aniso_U_23
_atom_site_aniso_U_13
_atom_site_aniso_U_12
P1 0.0324(4) 0.0333(4) 0.0215(4) -0.0027(3) 0.000 0.000
P2 0.0462(5) 0.0330(4) 0.0254(4) -0.0070(3) 0.000 0.000
C1 0.0454(18) 0.0348(16) 0.0310(16) 0.0071(14) 0.000 0.000
C2 0.0325(12) 0.0373(12) 0.0320(12) -0.0044(9) 0.0006(10) -0.0063(9)
O1 0.111(3) 0.0246(12) 0.0363(15) -0.0001(10) 0.000 0.000
O2 0.0410(10) 0.0636(10) 0.0324(10) -0.0127(8) 0.0114(7) -0.0110(8)

loop_
_atom_type_symbol
_atom_type_description
_atom_type_scat_dispersion_real
_atom_type_scat_dispersion_imag
_atom_type_scat_source
C C 0.0033 0.0016 'International Tables Vol C Tables 4.2.6.8 and 6.1.1.4'
H H 0.0000 0.0000 'International Tables Vol C Tables 4.2.6.8 and 6.1.1.4'
O O 0.0106 0.0060 'International Tables Vol C Tables 4.2.6.8 and 6.1.1.4'
P P 0.1023 0.0942 'International Tables Vol C Tables 4.2.6.8 and 6.1.1.4'

loop_
_geom_angle_atom_site_label_1
_geom_angle_atom_site_label_2
_geom_angle_atom_site_label_3
_geom_angle
_geom_angle_site_symmetry_1
_geom_angle_site_symmetry_3
C2 P1 C2 97.35(18) 4 .
C2 P1 C1 96.77(11) 4 .
C2 P1 C1 96.77(11) . .
O2 P2 O2 102.42(15) . 4
O2 P2 O1 101.72(10) . .
O2 P2 O1 101.72(10) 4 .
O1 C1 P1 113.9(2) . .
O2 C2 P1 114.50(15) . .
C1 O1 P2 122.31(19) . .
C2 O2 P2 121.99(15) . .

loop_
_geom_bond_atom_site_label_1
_geom_bond_atom_site_label_2
_geom_bond_distance
_geom_bond_site_symmetry_2
P1 C2 1.838(3) 4
P1 C2 1.838(3) .
P1 C1 1.849(3) .
P2 O2 1.6061(19) .
P2 O2 1.6061(19) 4
P2 O1 1.616(3) .
C1 O1 1.453(4) .
C2 O2 1.453(3) .
